data_4061118
_journal_name_full Organometallics
_journal_paper_doi 10.1021/om049515f
_journal_year 2004
_chemical_formula_sum 'C26 H40 Cr N2 O10 Te2 W2'
_chemical_formula_weight 1215.50
_space_group_IT_number 52
_symmetry_cell_setting orthorhombic
_symmetry_space_group_name_Hall '-P 2a 2bc'
_symmetry_space_group_name_H-M 'P n n a'
_cell_angle_alpha 90.00
_cell_angle_beta 90.00
_cell_angle_gamma 90.00
_cell_formula_units_Z 4
_cell_length_a 25.3970(2)
_cell_length_b 16.3990(4)
_cell_length_c 8.5520(8)
_cell_measurement_temperature 298(2)
_cell_volume 3561.8(3)
_diffrn_ambient_temperature 298(2)
_exptl_crystal_density_diffrn 2.267
_cod_database_code 4061118

loop_
_symmetry_equiv_pos_as_xyz
'x, y, z'
'-x+1/2, -y, z'
'x, -y+1/2, -z+1/2'
'-x+1/2, y+1/2, -z+1/2'
'-x, -y, -z'
'x-1/2, y, -z'
'-x, y-1/2, z-1/2'
'x-1/2, -y-1/2, z-1/2'

loop_
_atom_site_label
_atom_site_type_symbol
_atom_site_fract_x
_atom_site_fract_y
_atom_site_fract_z
_atom_site_U_iso_or_equiv
_atom_site_adp_type
_atom_site_occupancy
_atom_site_symmetry_multiplicity
_atom_site_calc_flag
_atom_site_refinement_flags
_atom_site_disorder_assembly
_atom_site_disorder_group
W1 W 0.17620(2) 0.2500 0.2500 0.0381(2) Uani 1 2 d S . .
Te1 Te 0.09610(3) 0.24344(3) 0.01220(9) 0.0426(2) Uani 1 1 d . . .
W2 W 0.0718 0.1558 0.2589 0.052 Uani 0.50 1 d P . 1
Cr Cr 0.0718 0.1558 0.2589 0.052 Uani 0.50 1 d P . 2
O1 O 0.1993(4) 0.4390(5) 0.2542(9) 0.065(3) Uani 1 1 d . . .
O2 O 0.2615 0.2452 0.5144(10) 0.060(2) Uani 1 1 d . . .
O3 O -0.0485(5) 0.1451(7) 0.2683(11) 0.093(4) Uani 1 1 d . . .
O4 O 0.0797(4) 0.0131(5) 0.0370(10) 0.082(3) Uani 1 1 d . . .
O5 O 0.0847(5) 0.0202 0.4966 0.091(3) Uani 1 1 d . . .
N1 N 0.2500 0.0000 0.7673(13) 0.037(3) Uani 1 2 d S . .
N2 N 0.9176(5) 0.2500 0.7500 0.049(4) Uani 1 2 d S . .
C1 C 0.1849(5) 0.3755(8) 0.2526(12) 0.050(3) Uani 1 1 d . . .
C2 C 0.2286(4) 0.2486(5) 0.4197(16) 0.041(3) Uani 1 1 d . . .
C3 C 0.0000(6) 0.1487(8) 0.2647(15) 0.067(4) Uani 1 1 d . . .
C4 C 0.0769(5) 0.0671(7) 0.1151(14) 0.053(3) Uani 1 1 d . . .
C5 C 0.0802(5) 0.0735(6) 0.4133(14) 0.057(4) Uani 1 1 d . . .
C6 C 0.2157(5) -0.0500(7) 0.8725(14) 0.060(4) Uani 1 1 d . . .
H6A H 0.2625 0.0846 0.9331 0.072 Uiso 1 1 d R . .
H6B H 0.1969 -0.0139 0.9411 0.072 Uiso 1 1 d R . .
C7 C 0.1759(6) -0.1026(9) 0.7888(15) 0.071(4) Uani 1 1 d . . .
H7A H 0.1555 -0.1328 0.8636 0.085 Uiso 1 1 d R . .
H7B H 0.1939 -0.1397 0.7205 0.085 Uiso 1 1 d R . .
H7C H 0.1529 -0.0683 0.7285 0.085 Uiso 1 1 d R . .
C8 C 0.2181(6) 0.0546(7) 0.6646(16) 0.065(4) Uani 1 1 d . . .
H8A H 0.2585 -0.0893 0.6036 0.078 Uiso 1 1 d R . .
H8B H 0.1972 0.0213 0.5962 0.078 Uiso 1 1 d R . .
C9 C 0.1814(6) 0.1106(10) 0.7459(15) 0.084(5) Uani 1 1 d . . .
H9A H 0.1618 0.1438 0.6742 0.101 Uiso 1 1 d R . .
H9B H 0.2016 0.1448 0.8142 0.101 Uiso 1 1 d R . .
H9C H 0.1575 0.0781 0.8068 0.101 Uiso 1 1 d R . .
C10 C 0.9497(5) 0.1940(7) 0.8500(14) 0.059(3) Uani 1 1 d . . .
H10A H 0.9266 0.1616 0.9136 0.071 Uiso 1 1 d R . .
H10B H 0.9717 0.2268 0.9160 0.071 Uiso 1 1 d R . .
C11 C 0.9865(6) 0.1378(8) 0.7576(13) 0.072(4) Uani 1 1 d . . .
H11A H 1.0066 0.1038 0.8267 0.086 Uiso 1 1 d R . .
H11B H 0.9649 0.1044 0.6916 0.086 Uiso 1 1 d R . .
H11C H 1.0100 0.1696 0.6941 0.086 Uiso 1 1 d R . .
C12 C 0.8847(5) 0.2989(7) 0.8604(14) 0.057(4) Uani 1 1 d . . .
H12A H 0.9082 0.3278 0.9286 0.069 Uiso 1 1 d R . .
H12B H 0.8630 0.2629 0.9209 0.069 Uiso 1 1 d R . .
C13 C 0.8497(6) 0.3617(9) 0.7862(15) 0.073(4) Uani 1 1 d . . .
H13A H 0.8305 0.3913 0.8644 0.088 Uiso 1 1 d R . .
H13B H 0.8707 0.3990 0.7261 0.088 Uiso 1 1 d R . .
H13C H 0.8254 0.3341 0.7184 0.088 Uiso 1 1 d R . .

loop_
_atom_site_aniso_label
_atom_site_aniso_U_11
_atom_site_aniso_U_22
_atom_site_aniso_U_33
_atom_site_aniso_U_23
_atom_site_aniso_U_13
_atom_site_aniso_U_12
W1 0.0276(3) 0.0388(4) 0.0481(4) 0.0006(3) 0.000 0.000
Te1 0.0333(4) 0.0495(4) 0.0451(5) 0.0040(4) -0.0036(3) -0.0024(3)
W2 0.046 0.049 0.062 0.005 -0.001 -0.009
Cr 0.046 0.049 0.062 0.005 -0.001 -0.009
O1 0.067(7) 0.034(5) 0.094(8) -0.005(4) 0.003(5) -0.010(4)
O2 0.036(5) 0.078(6) 0.064(6) -0.007(4) -0.019(5) 0.006(4)
O3 0.057(7) 0.140(11) 0.084(8) 0.007(5) 0.006(6) -0.021(7)
O4 0.126(10) 0.050(5) 0.071(7) -0.002(5) 0.003(7) -0.006(5)
O5 0.132(10) 0.055(6) 0.086(8) 0.010(5) -0.017(7) -0.005(5)
N1 0.036(7) 0.029(6) 0.045(9) 0.000 0.000 0.009(5)
N2 0.024(7) 0.062(9) 0.060(10) 0.013(7) 0.000 0.000
C1 0.047(8) 0.043(7) 0.059(9) -0.007(6) 0.000(7) 0.003(6)
C2 0.030(6) 0.023(5) 0.071(9) 0.000(5) 0.027(6) -0.002(5)
C3 0.063(10) 0.056(8) 0.082(11) 0.020(6) -0.011(9) -0.004(7)
C4 0.064(10) 0.040(7) 0.054(8) 0.000(6) -0.001(7) -0.010(6)
C5 0.081(11) 0.035(6) 0.054(8) 0.014(6) -0.010(8) -0.008(6)
C6 0.062(10) 0.053(7) 0.066(10) 0.005(6) 0.013(8) 0.009(6)
C7 0.053(9) 0.073(9) 0.086(12) -0.007(7) 0.010(8) -0.023(7)
C8 0.062(10) 0.052(7) 0.080(10) 0.018(7) -0.005(9) 0.002(6)
C9 0.053(9) 0.076(11) 0.124(16) 0.004(8) -0.018(9) 0.025(8)
C10 0.049(9) 0.072(8) 0.056(9) 0.023(7) -0.008(7) -0.005(7)
C11 0.052(8) 0.055(8) 0.109(13) 0.011(7) -0.024(9) 0.002(7)
C12 0.040(8) 0.050(8) 0.082(11) -0.001(7) 0.018(7) 0.001(6)
C13 0.048(9) 0.076(9) 0.096(12) -0.007(7) 0.022(8) 0.010(7)

loop_
_geom_bond_atom_site_label_1
_geom_bond_atom_site_label_2
_geom_bond_distance
_geom_bond_site_symmetry_2
_geom_bond_publ_flag
W1 C2 1.968(14) 3 ?
W1 C2 1.969(14) . ?
W1 C1 2.071(13) 3 ?
W1 C1 2.071(13) . ?
W1 Te1 2.8783(8) 3 ?
W1 Te1 2.8784(8) . ?
W1 Cr 3.0690(5) 3 ?
W1 W2 3.0690(5) 3 ?
W1 W2 3.0690(5) . ?
W1 Cr 3.0690(5) . ?
Te1 Cr 2.6267(7) . ?
Te1 W2 2.6267(7) . ?
Te1 Cr 2.6351(7) 3 ?
Te1 W2 2.6351(7) 3 ?
W2 C3 1.830(15) . ?
W2 C5 1.899(11) . ?
W2 C4 1.909(12) . ?
W2 Te1 2.6351(7) 3 ?
W2 W2 3.0950 3 ?
Cr C3 1.830(15) . ?
Cr C5 1.899(11) . ?
Cr C4 1.909(12) . ?
Cr Te1 2.6351(7) 3 ?
O1 C1 1.104(14) . ?
O2 C2 1.166(14) . ?
O3 C3 1.232(17) . ?
O4 C4 1.111(12) . ?
O5 C5 1.134(11) . ?
N1 C8 1.493(13) . ?
N1 C8 1.493(13) 2 ?
N1 C6 1.497(13) . ?
N1 C6 1.497(13) 2 ?
N2 C12 1.495(13) 3_556 ?
N2 C12 1.495(13) . ?
N2 C10 1.496(13) 3_556 ?
N2 C10 1.496(13) . ?
C6 C7 1.509(17) . ?
C8 C9 1.482(18) . ?
C10 C11 1.533(16) . ?
C12 C13 1.500(16) . ?
